data_7015083
loop_
_publ_author_name
'Bouhrara, Mohamed'
'Jeanneau, Erwan'
'Veyre, Laurent'
'Cop\'eret, Christophe'
'Thieuleux, Chlo\'e'

_publ_section_title
;
 Dissymmetric gold(I) N-heterocyclic carbene complexes: a key
 unexpected structural parameter for highly efficient catalysts in the
 addition of alcohols to internal alkynes.
;
_journal_issue 12
_journal_name_full 'Dalton transactions (Cambridge, England : 2003)'
_journal_page_first 2995
_journal_page_last 2999
_journal_paper_doi 10.1039/c0dt00932f
_journal_volume 40
_journal_year 2011
_chemical_absolute_configuration unk
_chemical_formula_moiety 'C19 H20 Au1 Cl1 N2'
_chemical_formula_sum 'C19 H20 Au Cl N2'
_chemical_formula_weight 508.80
_space_group_IT_number 7
_symmetry_cell_setting monoclinic
_symmetry_space_group_name_Hall 'P -2yc'
_symmetry_space_group_name_H-M 'P 1 c 1'
_atom_sites_solution_hydrogens geom
_atom_sites_solution_primary direct
_audit_creation_date 10-01-26
_audit_creation_method CRYSTALS_ver_14.03
_cell_angle_alpha 90
_cell_angle_beta 119.3890(10)
_cell_angle_gamma 90
_cell_formula_units_Z 2
_cell_length_a 9.4696(2)
_cell_length_b 11.5952(2)
_cell_length_c 9.5469(2)
_cell_measurement_reflns_used 2284
_cell_measurement_temperature 293
_cell_measurement_theta_max 27.878
_cell_measurement_theta_min 0.679
_cell_volume 913.36(3)
_computing_cell_refinement 'DENZO/SCALEPACK (Otwinowski & Minor, 1997)'
_computing_data_collection 'COLLECT (Nonius, 2001).'
_computing_data_reduction 'DENZO/SCALEPACK (Otwinowski & Minor, 1997)'
_computing_molecular_graphics 'CAMERON (Watkin et al., 1996)'
_computing_publication_material 'CRYSTALS (Betteridge et al., 2003)'
_computing_structure_refinement 'CRYSTALS (Betteridge et al., 2003)'
_computing_structure_solution 'SIR97 (Altomare et al., 1999)'
_diffrn_ambient_temperature 293
_diffrn_measured_fraction_theta_full 0.999
_diffrn_measured_fraction_theta_max 0.995
_diffrn_measurement_device Area
_diffrn_measurement_device_type 'Nonius KappaCCD'
_diffrn_measurement_method '\f & \w scans'
_diffrn_radiation_monochromator graphite
_diffrn_radiation_type 'Mo K\a'
_diffrn_radiation_wavelength 0.71069
_diffrn_reflns_av_R_equivalents 0.000
_diffrn_reflns_limit_h_max 12
_diffrn_reflns_limit_h_min -12
_diffrn_reflns_limit_k_max 15
_diffrn_reflns_limit_k_min 0
_diffrn_reflns_limit_l_max 12
_diffrn_reflns_limit_l_min -12
_diffrn_reflns_number 3881
_diffrn_reflns_theta_full 27.312
_diffrn_reflns_theta_max 27.870
_diffrn_reflns_theta_min 1.756
_diffrn_standards_number 0
_exptl_absorpt_coefficient_mu 8.200
_exptl_absorpt_correction_T_max 0.14
_exptl_absorpt_correction_T_min 0.05
_exptl_absorpt_correction_type multi-scan
_exptl_absorpt_process_details 'DENZO/SCALEPACK (Otwinowski & Minor,1997)'
_exptl_crystal_colour colorless
_exptl_crystal_density_diffrn 1.850
_exptl_crystal_density_method 'not measured'
_exptl_crystal_description block
_exptl_crystal_F_000 488
_exptl_crystal_size_max 0.425
_exptl_crystal_size_mid 0.354
_exptl_crystal_size_min 0.243
_refine_diff_density_max 0.89
_refine_diff_density_min -1.78
_refine_ls_extinction_method None
_refine_ls_goodness_of_fit_ref 1.2724
_refine_ls_hydrogen_treatment none
_refine_ls_matrix_type full
_refine_ls_number_parameters 210
_refine_ls_number_reflns 3873
_refine_ls_number_restraints 2
_refine_ls_R_factor_all 0.0225
_refine_ls_R_factor_gt 0.0220
_refine_ls_shift/su_max 0.0010150
_refine_ls_structure_factor_coef Fsqd
_refine_ls_weighting_details
;
Method= Modified Sheldrick
w=1/[\s^2^(F^2^) + ( 0.05P)^2^ + 1.02P]
,where P=(max(Fo^2^,0) + 2Fc^2^)/3
;
_refine_ls_weighting_scheme calc
_refine_ls_wR_factor_all 0.0571
_refine_ls_wR_factor_gt 0.0567
_refine_ls_wR_factor_ref 0.0571
_reflns_limit_h_max 12
_reflns_limit_h_min -12
_reflns_limit_k_max 15
_reflns_limit_k_min 0
_reflns_limit_l_max 12
_reflns_limit_l_min -12
_reflns_number_gt 3785
_reflns_number_total 3881
_reflns_threshold_expression I>2.0\s(I)
_oxford_diffrn_Wilson_B_factor 0.00
_oxford_diffrn_Wilson_scale 0.00
_oxford_refine_ls_r_factor_ref 0.0225
_oxford_refine_ls_scale 0.19082(8)
_oxford_reflns_number_all 3873
_oxford_reflns_threshold_expression_ref I>-10.0\s(I)
_oxford_structure_analysis_title 'import in P 2/c'
_cod_data_source_file c0dt00932f.txt
_cod_data_source_block 1
_cod_depositor_comments
;
The following automatic conversions were performed:
'_symmetry_cell_setting' value 'Monoclinic' changed to 'monoclinic'
according to '/home/saulius/struct/CIF-dictionaries/cif_core.dic'
dictionary named 'cif_core.dic' version 2.4.1 from 2010-06-29.

Automatic conversion script
Id: cif_fix_enum 1555 2011-01-17 13:19:09Z saulius 
;
_cod_original_sg_symbol_H-M 'P 1 c 1 '
_cod_original_formula_sum 'C19 H20 Au1 Cl1 N2'
_cod_database_code 7015083

loop_
_symmetry_equiv_pos_as_xyz
x,y,z
x,-y,z+1/2

loop_
_atom_site_label
_atom_site_type_symbol
_atom_site_fract_x
_atom_site_fract_y
_atom_site_fract_z
_atom_site_U_iso_or_equiv
_atom_site_occupancy
_atom_site_adp_type
_atom_site_refinement_flags_posn
_atom_site_refinement_flags_adp
_atom_site_refinement_flags_occupancy
_atom_site_disorder_assembly
_atom_site_disorder_group
_oxford_atom_site_special_shape
_atom_site_attached_hydrogens
Au1 Au 0.01437(12) 0.314787(11) 0.72775(13) 0.0216 1.0000 Uani . . . . . . .
Cl2 Cl -0.1654(2) 0.33752(17) 0.8197(2) 0.0314 1.0000 Uani . . . . . . .
C3 C 0.1712(8) 0.2932(6) 0.6531(8) 0.0247 1.0000 Uani . . . . . . .
N4 N 0.3269(5) 0.3349(4) 0.7243(5) 0.0260 1.0000 Uani . . . . . . .
C5 C 0.3997(7) 0.4141(5) 0.8609(6) 0.0359 1.0000 Uani . . . . . . .
C6 C 0.4186(6) 0.5342(5) 0.8103(6) 0.0276 1.0000 Uani . . . . . . .
C7 C 0.2867(6) 0.5914(5) 0.6910(6) 0.0311 1.0000 Uani . . . . . . .
C8 C 0.3015(8) 0.7042(5) 0.6487(7) 0.0334 1.0000 Uani . . . . . . .
C9 C 0.4515(7) 0.7590(5) 0.7272(7) 0.0337 1.0000 Uani . . . . . . .
C10 C 0.5825(7) 0.7010(5) 0.8462(8) 0.0338 1.0000 Uani . . . . . . .
C11 C 0.5683(6) 0.5903(5) 0.8878(6) 0.0301 1.0000 Uani . . . . . . .
C12 C 0.4058(7) 0.2997(5) 0.6415(8) 0.0341 1.0000 Uani . . . . . . .
C13 C 0.3006(6) 0.2335(5) 0.5204(7) 0.0303 1.0000 Uani . . . . . . .
N14 N 0.1599(5) 0.2311(4) 0.5301(5) 0.0247 1.0000 Uani . . . . . . .
C15 C 0.0155(7) 0.1715(4) 0.4144(7) 0.0244 1.0000 Uani . . . . . . .
C16 C -0.0093(8) 0.0562(5) 0.4419(9) 0.0383 1.0000 Uani . . . . . . .
C17 C -0.1440(12) -0.0008(8) 0.3210(13) 0.0544 1.0000 Uani . . . . . . .
C18 C -0.2463(8) 0.0516(6) 0.1804(10) 0.0503 1.0000 Uani . . . . . . .
C19 C -0.2206(8) 0.1658(6) 0.1559(8) 0.0404 1.0000 Uani . . . . . . .
C20 C -0.0904(6) 0.2297(5) 0.2737(7) 0.0275 1.0000 Uani . . . . . . .
C21 C -0.0694(7) 0.3544(6) 0.2485(7) 0.0368 1.0000 Uani . . . . . . .
C22 C -0.3860(11) -0.0150(9) 0.0471(12) 0.0843 1.0000 Uani . . . . . . .
C23 C 0.1076(12) -0.0007(7) 0.5973(13) 0.0586 1.0000 Uani . . . . . . .
H51 H 0.3307 0.4169 0.9107 0.0440 1.0000 Uiso R . . . . . .
H52 H 0.5057 0.3841 0.9391 0.0443 1.0000 Uiso R . . . . . .
H71 H 0.1869 0.5518 0.6370 0.0400 1.0000 Uiso R . . . . . .
H81 H 0.2104 0.7435 0.5670 0.0405 1.0000 Uiso R . . . . . .
H91 H 0.4621 0.8314 0.7010 0.0438 1.0000 Uiso R . . . . . .
H101 H 0.6826 0.7362 0.8988 0.0429 1.0000 Uiso R . . . . . .
H111 H 0.6589 0.5506 0.9687 0.0372 1.0000 Uiso R . . . . . .
H121 H 0.5103 0.3184 0.6645 0.0413 1.0000 Uiso R . . . . . .
H131 H 0.3184 0.1957 0.4446 0.0377 1.0000 Uiso R . . . . . .
H171 H -0.1628 -0.0764 0.3382 0.0715 1.0000 Uiso R . . . . . .
H191 H -0.2911 0.2007 0.0573 0.0511 1.0000 Uiso R . . . . . .
H211 H -0.1304 0.3704 0.1368 0.0591 1.0000 Uiso R . . . . . .
H212 H -0.1044 0.4047 0.3060 0.0595 1.0000 Uiso R . . . . . .
H213 H 0.0406 0.3691 0.2822 0.0588 1.0000 Uiso R . . . . . .
H221 H -0.4720 0.0368 -0.0200 0.1260 1.0000 Uiso R . . . . . .
H222 H -0.4247 -0.0724 0.0924 0.1260 1.0000 Uiso R . . . . . .
H223 H -0.3465 -0.0518 -0.0168 0.1260 1.0000 Uiso R . . . . . .
H231 H 0.0631 -0.0717 0.6083 0.1010 1.0000 Uiso R . . . . . .
H232 H 0.1287 0.0496 0.6851 0.1010 1.0000 Uiso R . . . . . .
H233 H 0.2053 -0.0153 0.5947 0.1008 1.0000 Uiso R . . . . . .

loop_
_atom_site_aniso_label
_atom_site_aniso_U_11
_atom_site_aniso_U_22
_atom_site_aniso_U_33
_atom_site_aniso_U_23
_atom_site_aniso_U_13
_atom_site_aniso_U_12
Au1 0.01731(8) 0.02608(9) 0.02145(8) -0.00039(11) 0.00960(6) -0.00116(10)
Cl2 0.0206(7) 0.0458(8) 0.0312(7) -0.0009(8) 0.0153(6) 0.0019(7)
C3 0.016(3) 0.029(3) 0.026(3) -0.002(3) 0.008(2) -0.010(2)
N4 0.014(2) 0.040(2) 0.020(2) 0.0034(18) 0.0058(17) -0.0040(17)
C5 0.026(3) 0.048(3) 0.027(2) -0.002(2) 0.008(2) -0.015(2)
C6 0.023(2) 0.038(3) 0.022(2) -0.003(2) 0.012(2) -0.006(2)
C7 0.021(2) 0.047(3) 0.022(2) -0.008(2) 0.008(2) -0.003(2)
C8 0.033(3) 0.038(3) 0.025(3) -0.008(2) 0.011(2) 0.008(2)
C9 0.044(3) 0.029(3) 0.029(2) -0.004(2) 0.018(2) 0.000(2)
C10 0.025(3) 0.041(3) 0.039(3) -0.006(2) 0.018(2) -0.007(2)
C11 0.018(2) 0.040(3) 0.029(2) -0.002(2) 0.009(2) -0.004(2)
C12 0.020(3) 0.049(3) 0.040(3) 0.008(2) 0.019(2) 0.001(2)
C13 0.026(3) 0.033(3) 0.039(3) 0.006(2) 0.022(2) 0.005(2)
N14 0.022(2) 0.026(2) 0.031(2) 0.0040(18) 0.0166(18) 0.0009(16)
C15 0.025(3) 0.019(2) 0.036(3) -0.0051(19) 0.020(2) -0.0013(17)
C16 0.046(3) 0.022(3) 0.065(4) 0.001(3) 0.041(3) 0.001(2)
C17 0.079(7) 0.031(4) 0.083(7) -0.025(4) 0.062(6) -0.018(4)
C18 0.042(3) 0.052(4) 0.071(5) -0.038(4) 0.038(4) -0.026(3)
C19 0.026(3) 0.057(4) 0.038(3) -0.021(3) 0.016(3) -0.009(3)
C20 0.026(2) 0.026(3) 0.033(3) -0.011(2) 0.017(2) -0.003(2)
C21 0.033(3) 0.040(3) 0.037(3) 0.001(3) 0.017(3) 0.001(3)
C22 0.073(6) 0.096(7) 0.100(7) -0.074(6) 0.054(6) -0.056(5)
C23 0.074(7) 0.022(4) 0.092(7) 0.030(4) 0.050(6) 0.015(4)

loop_
_atom_type_symbol
_atom_type_scat_dispersion_real
_atom_type_scat_dispersion_imag
_atom_type_scat_Cromer_Mann_a1
_atom_type_scat_Cromer_Mann_b1
_atom_type_scat_Cromer_Mann_a2
_atom_type_scat_Cromer_Mann_b2
_atom_type_scat_Cromer_Mann_a3
_atom_type_scat_Cromer_Mann_b3
_atom_type_scat_Cromer_Mann_a4
_atom_type_scat_Cromer_Mann_b4
_atom_type_scat_Cromer_Mann_c
_atom_type_scat_source
C 0.0033 0.0016 2.3100 20.8439 1.0200 10.2075 1.5886 0.5687 0.8650 51.6512 0.2156 'International Tables Vol C 4.2.6.8 and 6.1.1.4'
H 0.0000 0.0000 0.4930 10.5109 0.3229 26.1257 0.1402 3.1424 0.0408 57.7998 0.0030 'International Tables Vol C 4.2.6.8 and 6.1.1.4'
N 0.0061 0.0033 12.2126 0.0057 3.1322 9.8933 2.0125 28.9975 1.1663 0.5826 -11.5290 'International Tables Vol C 4.2.6.8 and 6.1.1.4'
Cl 0.1484 0.1585 11.4604 0.0104 7.1964 1.1662 6.2556 18.5194 1.6455 47.7784 -9.5574 'International Tables Vol C 4.2.6.8 and 6.1.1.4'
Au -2.0133 8.8022 16.8819 0.4611 18.5913 8.6216 25.5582 1.4826 5.8600 36.3956 12.0658 'International Tables Vol C 4.2.6.8 and 6.1.1.4'

loop_
_geom_angle_atom_site_label_1
_geom_angle_site_symmetry_1
_geom_angle_atom_site_label_2
_geom_angle_site_symmetry_2
_geom_angle_atom_site_label_3
_geom_angle_site_symmetry_3
_geom_angle
_geom_angle_publ_flag
Cl2 . Au1 . C3 . 178.7(2) yes
Au1 . C3 . N4 . 126.7(5) yes
Au1 . C3 . N14 . 130.0(4) yes
N4 . C3 . N14 . 103.2(5) yes
C3 . N4 . C5 . 125.8(5) yes
C3 . N4 . C12 . 111.2(5) yes
C5 . N4 . C12 . 122.8(5) yes
N4 . C5 . C6 . 111.8(4) yes
N4 . C5 . H51 . 108.6 no
C6 . C5 . H51 . 109.6 no
N4 . C5 . H52 . 108.4 no
C6 . C5 . H52 . 109.5 no
H51 . C5 . H52 . 108.8 no
C5 . C6 . C7 . 120.4(5) yes
C5 . C6 . C11 . 120.5(5) yes
C7 . C6 . C11 . 119.1(5) yes
C6 . C7 . C8 . 120.7(5) yes
C6 . C7 . H71 . 118.4 no
C8 . C7 . H71 . 120.9 no
C7 . C8 . C9 . 119.5(5) yes
C7 . C8 . H81 . 120.5 no
C9 . C8 . H81 . 120.0 no
C8 . C9 . C10 . 119.3(6) yes
C8 . C9 . H91 . 120.2 no
C10 . C9 . H91 . 120.5 no
C9 . C10 . C11 . 121.3(6) yes
C9 . C10 . H101 . 120.1 no
C11 . C10 . H101 . 118.6 no
C6 . C11 . C10 . 120.1(5) yes
C6 . C11 . H111 . 119.0 no
C10 . C11 . H111 . 120.9 no
N4 . C12 . C13 . 106.3(5) yes
N4 . C12 . H121 . 127.3 no
C13 . C12 . H121 . 126.4 no
C12 . C13 . N14 . 106.7(5) yes
C12 . C13 . H131 . 127.0 no
N14 . C13 . H131 . 126.4 no
C13 . N14 . C3 . 112.6(5) yes
C13 . N14 . C15 . 122.8(4) yes
C3 . N14 . C15 . 124.6(4) yes
N14 . C15 . C16 . 119.7(5) yes
N14 . C15 . C20 . 117.9(4) yes
C16 . C15 . C20 . 122.3(6) yes
C15 . C16 . C17 . 117.7(7) yes
C15 . C16 . C23 . 119.6(7) yes
C17 . C16 . C23 . 122.7(8) yes
C16 . C17 . C18 . 121.7(8) yes
C16 . C17 . H171 . 118.6 no
C18 . C17 . H171 . 119.7 no
C17 . C18 . C19 . 119.8(6) yes
C17 . C18 . C22 . 120.5(8) yes
C19 . C18 . C22 . 119.7(9) yes
C18 . C19 . C20 . 121.8(7) yes
C18 . C19 . H191 . 119.0 no
C20 . C19 . H191 . 119.2 no
C19 . C20 . C15 . 116.7(5) yes
C19 . C20 . C21 . 121.0(6) yes
C15 . C20 . C21 . 122.2(5) yes
C20 . C21 . H211 . 108.3 no
C20 . C21 . H212 . 112.6 no
H211 . C21 . H212 . 109.4 no
C20 . C21 . H213 . 109.4 no
H211 . C21 . H213 . 108.0 no
H212 . C21 . H213 . 109.1 no
C18 . C22 . H221 . 110.2 no
C18 . C22 . H222 . 110.1 no
H221 . C22 . H222 . 110.4 no
C18 . C22 . H223 . 107.9 no
H221 . C22 . H223 . 108.8 no
H222 . C22 . H223 . 109.4 no
C16 . C23 . H231 . 109.7 no
C16 . C23 . H232 . 109.5 no
H231 . C23 . H232 . 110.1 no
C16 . C23 . H233 . 107.9 no
H231 . C23 . H233 . 109.6 no
H232 . C23 . H233 . 110.0 no

loop_
_geom_bond_atom_site_label_1
_geom_bond_site_symmetry_1
_geom_bond_atom_site_label_2
_geom_bond_site_symmetry_2
_geom_bond_distance
_geom_bond_publ_flag
Au1 . Cl2 . 2.2815(17) yes
Au1 . C3 . 1.953(7) yes
C3 . N4 . 1.373(7) yes
C3 . N14 . 1.336(8) yes
N4 . C5 . 1.462(7) yes
N4 . C12 . 1.389(7) yes
C5 . C6 . 1.513(8) yes
C5 . H51 . 0.979 no
C5 . H52 . 0.975 no
C6 . C7 . 1.378(8) yes
C6 . C11 . 1.397(7) yes
C7 . C8 . 1.396(8) yes
C7 . H71 . 0.944 no
C8 . C9 . 1.392(9) yes
C8 . H81 . 0.949 no
C9 . C10 . 1.378(9) yes
C9 . H91 . 0.895 no
C10 . C11 . 1.370(8) yes
C10 . H101 . 0.922 no
C11 . H111 . 0.946 no
C12 . C13 . 1.337(9) yes
C12 . H121 . 0.928 no
C13 . N14 . 1.380(6) yes
C13 . H131 . 0.929 no
N14 . C15 . 1.444(7) yes
C15 . C16 . 1.405(7) yes
C15 . C20 . 1.394(8) yes
C16 . C17 . 1.397(11) yes
C16 . C23 . 1.500(12) yes
C17 . C18 . 1.354(14) yes
C17 . H171 . 0.925 no
C18 . C19 . 1.387(10) yes
C18 . C22 . 1.520(9) yes
C19 . C20 . 1.405(8) yes
C19 . H191 . 0.937 no
C20 . C21 . 1.495(8) yes
C21 . H211 . 0.949 no
C21 . H212 . 0.964 no
C21 . H213 . 0.943 no
C22 . H221 . 0.960 no
C22 . H222 . 0.959 no
C22 . H223 . 0.959 no
C23 . H231 . 0.954 no
C23 . H232 . 0.957 no
C23 . H233 . 0.953 no

loop_
_oxford_twin_element_scale_factors
0.475(8)
0.525(8)

loop_
_cod_related_entry_id
_cod_related_entry_database
_cod_related_entry_code
1 ChemSpider 30652790
